data_7717114
loop_
_publ_author_name
'Khotchasanthong, Kenika'
'Chinchan, Kunlanit'
'Kongpatpanich, Kanokwan'
'Pinyo, Waraporn'
'Kielar, Filip'
'Dungkaew, Winya'
'Sukwattanasinitt, Mongkol'
'Laksee, Sakchai'
'Chainok, Kittipong'

_publ_section_title
;
 Construction of 2D zinc(II) MOFs with tricarboxylate and N-donor mixed
 ligands for multiresponsive luminescence sensors and CO<sub>2</sub>
 adsorption.
;
_journal_issue 45
_journal_name_full 'Dalton transactions (Cambridge, England : 2003)'
_journal_page_first 18243
_journal_page_last 18257
_journal_paper_doi 10.1039/d4dt01825g
_journal_volume 53
_journal_year 2024
_chemical_formula_moiety 'C58 H35 N3 O12 Zn2, C2 H8 N, 1[C2H8N2], 1[CH3OH], 2[C3H7NO], 1[H2O]'
_chemical_formula_sum 'C69 H71 N8 O16 Zn2'
_chemical_formula_weight 1399.07
_space_group_crystal_system triclinic
_space_group_IT_number 2
_space_group_name_Hall '-P 1'
_space_group_name_H-M_alt 'P -1'
_atom_sites_solution_hydrogens geom
_atom_sites_solution_primary dual
_audit_creation_date 2024-06-18
_audit_creation_method
;
Olex2 1.5
(compiled 2024.02.16 svn.r378c4104 for OlexSys, GUI svn.r6928)
;
_audit_update_record
;
2024-06-19 deposited with the CCDC.	2024-09-27 downloaded from the CCDC.
;
_cell_angle_alpha 65.0510(10)
_cell_angle_beta 86.8360(10)
_cell_angle_gamma 89.4830(10)
_cell_formula_units_Z 2
_cell_length_a 14.5880(4)
_cell_length_b 16.0895(4)
_cell_length_c 16.5097(4)
_cell_measurement_reflns_used 9717
_cell_measurement_temperature 100
_cell_measurement_theta_max 72.493
_cell_measurement_theta_min 4.117
_cell_volume 3507.65(16)
_computing_cell_refinement 'SAINT v8.37A (Bruker, 2015)'
_computing_data_reduction 'SAINT v8.37A (Bruker, 2015)'
_computing_molecular_graphics 'Olex2 1.5 (Dolomanov et al., 2009)'
_computing_publication_material 'Olex2 1.5 (Dolomanov et al., 2009)'
_computing_structure_refinement 'XL  (Sheldrick, 2008)'
_computing_structure_solution 'ShelXT (Sheldrick, 2015)'
_diffrn_ambient_temperature 100.00
_diffrn_detector 'PHOTON 100 CMOS DETECTOR'
_diffrn_detector_area_resol_mean 10.4167
_diffrn_detector_type 'PHOTON 100 CMOS'
_diffrn_measured_fraction_theta_full 0.989
_diffrn_measured_fraction_theta_max 0.986
_diffrn_measurement_device '\k-Geometry Diffractometer'
_diffrn_measurement_device_type 'BRUKER D8 VENTURE'
_diffrn_measurement_method '\f and \w scans'
_diffrn_radiation_collimation '0.6 mm'
_diffrn_radiation_monochromator graphite
_diffrn_radiation_probe x-ray
_diffrn_radiation_type CuK\a
_diffrn_radiation_wavelength 1.54178
_diffrn_radiation_xray_symbol K-L~3~
_diffrn_reflns_av_R_equivalents 0.0315
_diffrn_reflns_av_unetI/netI 0.0344
_diffrn_reflns_Laue_measured_fraction_full 0.989
_diffrn_reflns_Laue_measured_fraction_max 0.986
_diffrn_reflns_limit_h_max 17
_diffrn_reflns_limit_h_min -18
_diffrn_reflns_limit_k_max 19
_diffrn_reflns_limit_k_min -19
_diffrn_reflns_limit_l_max 20
_diffrn_reflns_limit_l_min -20
_diffrn_reflns_number 42959
_diffrn_reflns_point_group_measured_fraction_full 0.989
_diffrn_reflns_point_group_measured_fraction_max 0.986
_diffrn_reflns_theta_full 67.679
_diffrn_reflns_theta_max 72.554
_diffrn_reflns_theta_min 2.957
_diffrn_source 'X-ray tube'
_diffrn_source_current 50.0
_diffrn_source_power 2.5
_diffrn_source_target Cu
_diffrn_source_type 'Micro focus tube'
_diffrn_source_voltage 50.0
_diffrn_standards_number 0
_exptl_absorpt_coefficient_mu 1.430
_exptl_absorpt_correction_T_max 0.7536
_exptl_absorpt_correction_T_min 0.6398
_exptl_absorpt_correction_type multi-scan
_exptl_absorpt_process_details
;
SADABS-2014/5 (Bruker,2014/5) was used for absorption correction.
wR2(int) was 0.0858 before and 0.0542 after correction.
The Ratio of minimum to maximum transmission is 0.8490.
The \l/2 correction factor is Not present.
;
_exptl_crystal_colour colourless
_exptl_crystal_colour_primary colourless
_exptl_crystal_density_diffrn 1.325
_exptl_crystal_description plate
_exptl_crystal_F_000 1458
_exptl_crystal_size_max 0.2
_exptl_crystal_size_mid 0.14
_exptl_crystal_size_min 0.14
_refine_diff_density_max 1.603
_refine_diff_density_min -0.548
_refine_diff_density_rms 0.089
_refine_ls_extinction_method none
_refine_ls_goodness_of_fit_ref 1.043
_refine_ls_hydrogen_treatment mixed
_refine_ls_matrix_type full
_refine_ls_number_parameters 727
_refine_ls_number_reflns 13708
_refine_ls_number_restraints 104
_refine_ls_restrained_S_all 1.049
_refine_ls_R_factor_all 0.0643
_refine_ls_R_factor_gt 0.0608
_refine_ls_shift/su_max 0.001
_refine_ls_shift/su_mean 0.000
_refine_ls_structure_factor_coef Fsqd
_refine_ls_weighting_details 'w=1/[\s^2^(Fo^2^)+(0.1310P)^2^+3.5343P] where P=(Fo^2^+2Fc^2^)/3'
_refine_ls_weighting_scheme calc
_refine_ls_wR_factor_gt 0.1957
_refine_ls_wR_factor_ref 0.2010
_reflns_Friedel_coverage 0.000
_reflns_number_gt 12392
_reflns_number_total 13708
_reflns_threshold_expression 'I > 2\s(I)'
_cod_data_source_file d4dt01825g2.cif
_cod_data_source_block 2amp
_cod_depositor_comments 'Adding full bibliography for 7717113--7717114.cif.'
_cod_original_cell_volume 3507.66(16)
_cod_database_code 7717114
_shelx_shelxl_version_number 2018/3
_shelx_space_group_comment
;
The symmetry employed for this shelxl refinement is uniquely defined
by the following loop, which should always be used as a source of
symmetry information in preference to the above space-group names.
They are only intended as comments.
;
_shelx_estimated_absorpt_t_max 0.825
_shelx_estimated_absorpt_t_min 0.763
_olex2_refinement_description
;
1. Fixed Uiso
 At 1.2 times of:
  All C(H) groups, All N(H,H) groups
 At 1.5 times of:
  All C(H,H,H) groups
2. Restrained distances
 N4-C60 = N4-C61
 1.475 with sigma of 0.01
 O7-C32 \\sim O7-C32A
 with sigma of 0.02
 O8-C32 \\sim O8A-C32A
 with sigma of 0.02
 C32-C33 \\sim C32A-C33
 with sigma of 0.02
 O7-O8 \\sim O7-O8A
 with sigma of 0.04
 O8-C33 \\sim O8A-C33
 with sigma of 0.04
 N4-C60 \\sim N4-C61
 with sigma of 0.001
3. Restrained planarity
 O7, C32, O8, C33, C38, C37, C36, C35, C34
 with sigma of 0.1
 O7, O8A, C32A, C33, C34, C35, C36, C37, C38
 with sigma of 0.1
4. Uiso/Uaniso restraints and constraints
Uanis(C32) \\sim Ueq, Uanis(O8) \\sim Ueq: with sigma of 0.01 and sigma for
terminal atoms of 0.02
Uanis(C32A) \\sim Ueq, Uanis(O8A) \\sim Ueq: with sigma of 0.01 and sigma for
terminal atoms of 0.02
Uanis(N4) \\sim Ueq, Uanis(C61) \\sim Ueq, Uanis(C60) \\sim Ueq: with sigma of
0.01 and sigma for terminal atoms of 0.02
5. Rigid body (RIGU) restrains
 O7, C32, O8, C33
 with sigma for 1-2 distances of 0.001 and sigma for 1-3 distances of 0.001
 O7, C32A, O8A, C33
 with sigma for 1-2 distances of 0.001 and sigma for 1-3 distances of 0.001
 N4, C61, C60
 with sigma for 1-2 distances of 0.004 and sigma for 1-3 distances of 0.004
 N4, H4A, C61, C60
 with sigma for 1-2 distances of 0.001 and sigma for 1-3 distances of 0.001
6. Others
 Sof(O8A)=Sof(C32A)=1-FVAR(1)
 Sof(O8)=Sof(C32)=FVAR(1)
7.a Secondary CH2 refined with riding coordinates:
 N4(H4A,H4B)
7.b Aromatic/amide H refined with riding coordinates:
 C2(H2), C3(H3), C4(H4), C7(H7), C8(H8), C10(H10), C11(H11), C13(H13),
 C15(H15), C17(H17), C19(H19), C20(H20), C23(H23), C24(H24), C26(H26), C27(H27),
  C30(H30), C31(H31), C34(H34), C35(H35), C37(H37), C38(H38), C40(H40),
 C42(H42), C44(H44), C46(H46), C47(H47), C50(H50), C51(H51), C53(H53), C54(H54),
  C57(H57), C58(H58)
7.c X=CH2 refined with riding coordinates:
 N3(H3A,H3B)
7.d Idealised Me refined as rotating group:
 C61(H61A,H61B,H61C), C60(H60A,H60B,H60C)
;
_smtbx_masks_void_probe_radius 1.2
_smtbx_masks_void_truncation_radius 1.2
_platon_squeeze_void_probe_radius 1.20
_olex2_submission_special_instructions 'No special instructions were received'

loop_
_space_group_symop_operation_xyz
'x, y, z'
'-x, -y, -z'

loop_
_atom_site_label
_atom_site_type_symbol
_atom_site_fract_x
_atom_site_fract_y
_atom_site_fract_z
_atom_site_U_iso_or_equiv
_atom_site_adp_type
_atom_site_occupancy
_atom_site_site_symmetry_order
_atom_site_calc_flag
_atom_site_refinement_flags_posn
_atom_site_refinement_flags_adp
_atom_site_refinement_flags_occupancy
_atom_site_disorder_assembly
_atom_site_disorder_group
Zn1 Zn 0.41648(3) 0.61638(2) 0.13621(2) 0.03766(14) Uani 1 1 d . . . . .
Zn2 Zn 0.84157(3) 0.66466(2) 0.13317(2) 0.03377(13) Uani 1 1 d . . . . .
O1 O 0.42433(17) 0.70369(14) 0.18887(14) 0.0425(5) Uani 1 1 d . . . . .
O2 O 0.29294(17) 0.63617(15) 0.25600(16) 0.0480(5) Uani 1 1 d . . . . .
O3 O 0.38163(15) 1.48571(13) 0.19113(13) 0.0377(4) Uani 1 1 d . . . . .
O4 O 0.4716(2) 1.48964(16) 0.29364(17) 0.0551(6) Uani 1 1 d . . . . .
O5 O 0.2904(3) 0.7649(2) 1.02498(17) 0.0836(11) Uani 1 1 d . . . . .
O6 O 0.3738(2) 0.65492(15) 1.01595(14) 0.0547(7) Uani 1 1 d . . . . .
O7 O 0.8967(2) 0.54240(14) 0.18121(14) 0.0524(6) Uani 1 1 d D . . . .
O8 O 0.952(3) 0.5464(12) 0.3027(15) 0.080(7) Uani 0.25(3) 1 d D U P A 1
O9 O 0.77391(17) -0.18561(14) 1.00807(13) 0.0447(5) Uani 1 1 d . . . . .
O10 O 0.88081(16) -0.28213(14) 1.00374(12) 0.0382(5) Uani 1 1 d . . . . .
O11 O 0.7912(2) -0.30356(18) 0.23980(18) 0.0597(7) Uani 1 1 d . . . . .
O12 O 0.9170(2) -0.23822(16) 0.16671(15) 0.0542(6) Uani 1 1 d . . . . .
N1 N 0.5546(2) 0.6091(2) 0.0979(2) 0.0495(7) Uani 1 1 d . . . . .
N2 N 0.71687(19) 0.61167(16) 0.11098(16) 0.0394(6) Uani 1 1 d . . . . .
N3 N 0.6173(2) 0.6746(2) 0.18280(19) 0.0492(7) Uani 1 1 d . . . . .
H3A H 0.664801 0.689525 0.204852 0.059 Uiso 1 1 calc R U . . .
H3B H 0.561473 0.688108 0.195817 0.059 Uiso 1 1 calc R U . . .
C1 C 0.6300(2) 0.6317(2) 0.12995(19) 0.0400(7) Uani 1 1 d . . . . .
C2 C 0.7283(3) 0.5651(2) 0.0613(2) 0.0516(8) Uani 1 1 d . . . . .
H2 H 0.788367 0.547343 0.050505 0.062 Uiso 1 1 calc R U . . .
C3 C 0.6541(3) 0.5414(4) 0.0242(4) 0.0813(16) Uani 1 1 d . . . . .
H3 H 0.662427 0.509187 -0.012419 0.098 Uiso 1 1 calc R U . . .
C4 C 0.5696(3) 0.5670(4) 0.0436(4) 0.0800(15) Uani 1 1 d . . . . .
H4 H 0.518405 0.554414 0.017182 0.096 Uiso 1 1 calc R U . . .
C5 C 0.3562(2) 0.6914(2) 0.24462(19) 0.0380(6) Uani 1 1 d . . . . .
C6 C 0.3573(2) 0.74724(18) 0.29800(18) 0.0324(6) Uani 1 1 d . . . . .
C7 C 0.4194(2) 0.8207(2) 0.27323(19) 0.0377(6) Uani 1 1 d . . . . .
H7 H 0.460603 0.835559 0.222329 0.045 Uiso 1 1 calc R U . . .
C8 C 0.4208(2) 0.87155(19) 0.32245(19) 0.0348(6) Uani 1 1 d . . . . .
H8 H 0.462780 0.921793 0.304497 0.042 Uiso 1 1 calc R U . . .
C9 C 0.36158(18) 0.85068(17) 0.39874(17) 0.0285(5) Uani 1 1 d . . . . .
C10 C 0.3001(2) 0.77673(19) 0.42276(18) 0.0344(6) Uani 1 1 d . . . . .
H10 H 0.259363 0.760972 0.474168 0.041 Uiso 1 1 calc R U . . .
C11 C 0.2977(2) 0.72621(19) 0.3725(2) 0.0370(6) Uani 1 1 d . . . . .
H11 H 0.254924 0.676779 0.389371 0.044 Uiso 1 1 calc R U . . .
C12 C 0.36378(17) 0.90527(17) 0.45149(17) 0.0266(5) Uani 1 1 d . . . . .
C13 C 0.37609(17) 1.00090(17) 0.40852(16) 0.0267(5) Uani 1 1 d . . . . .
H13 H 0.384565 1.030171 0.345158 0.032 Uiso 1 1 calc R U . . .
C14 C 0.37605(16) 1.05325(17) 0.45708(16) 0.0262(5) Uani 1 1 d . . . . .
C15 C 0.36744(17) 1.00943(18) 0.55047(17) 0.0272(5) Uani 1 1 d . . . . .
H15 H 0.368995 1.044690 0.584267 0.033 Uiso 1 1 calc R U . . .
C16 C 0.35649(17) 0.91369(18) 0.59482(16) 0.0278(5) Uani 1 1 d . . . . .
C17 C 0.35378(17) 0.86340(17) 0.54436(17) 0.0279(5) Uani 1 1 d . . . . .
H17 H 0.344874 0.798813 0.573963 0.033 Uiso 1 1 calc R U . . .
C18 C 0.38492(17) 1.15514(17) 0.40958(17) 0.0264(5) Uani 1 1 d . . . . .
C19 C 0.3505(2) 1.20124(18) 0.32506(19) 0.0331(6) Uani 1 1 d . . . . .
H19 H 0.319464 1.167720 0.298985 0.040 Uiso 1 1 calc R U . . .
C20 C 0.3611(2) 1.29556(18) 0.27879(19) 0.0356(6) Uani 1 1 d . . . . .
H20 H 0.336927 1.326163 0.221468 0.043 Uiso 1 1 calc R U . . .
C21 C 0.4068(2) 1.34576(18) 0.31576(18) 0.0328(6) Uani 1 1 d . . . . .
C22 C 0.4218(2) 1.4472(2) 0.2648(2) 0.0380(6) Uani 1 1 d . . . . .
C23 C 0.43948(18) 1.29979(19) 0.40113(18) 0.0316(5) Uani 1 1 d . . . . .
H23 H 0.469617 1.333312 0.427740 0.038 Uiso 1 1 calc R U . . .
C24 C 0.42830(17) 1.20591(18) 0.44720(17) 0.0284(5) Uani 1 1 d . . . . .
H24 H 0.450548 1.175604 0.505390 0.034 Uiso 1 1 calc R U . . .
C25 C 0.34834(18) 0.86651(18) 0.69378(17) 0.0285(5) Uani 1 1 d . . . . .
C26 C 0.3009(2) 0.9059(2) 0.74480(19) 0.0352(6) Uani 1 1 d . . . . .
H26 H 0.274422 0.964592 0.715884 0.042 Uiso 1 1 calc R U . . .
C27 C 0.2925(2) 0.8595(2) 0.83729(19) 0.0391(6) Uani 1 1 d . . . . .
H27 H 0.258363 0.885696 0.871131 0.047 Uiso 1 1 calc R U . . .
C28 C 0.3337(2) 0.7749(2) 0.88106(18) 0.0380(6) Uani 1 1 d . . . . .
C29 C 0.3312(3) 0.7287(2) 0.9819(2) 0.0499(8) Uani 1 1 d . . . . .
C30 C 0.3807(2) 0.73597(19) 0.83045(19) 0.0384(6) Uani 1 1 d . . . . .
H30 H 0.408001 0.677734 0.859546 0.046 Uiso 1 1 calc R U . . .
C31 C 0.3880(2) 0.78119(19) 0.73821(18) 0.0356(6) Uani 1 1 d . . . . .
H31 H 0.420574 0.753713 0.704623 0.036(8) Uiso 1 1 calc R . . . .
C32 C 0.9228(15) 0.5056(9) 0.2600(9) 0.049(3) Uani 0.25(3) 1 d D U P A 1
C33 C 0.9261(3) 0.40143(19) 0.3009(2) 0.0446(7) Uani 1 1 d D . . . .
C34 C 0.9659(2) 0.3541(2) 0.3828(2) 0.0436(7) Uani 1 1 d . . . . .
H34 H 1.001448 0.386366 0.407092 0.043(9) Uiso 1 1 calc R . . . .
C35 C 0.9534(2) 0.25994(18) 0.42838(18) 0.0340(6) Uani 1 1 d . . . . .
H35 H 0.980121 0.228225 0.484279 0.041 Uiso 1 1 calc R U . . .
C36 C 0.90201(18) 0.21071(17) 0.39334(16) 0.0277(5) Uani 1 1 d . . . . .
C37 C 0.8626(2) 0.25955(19) 0.31128(19) 0.0370(6) Uani 1 1 d . . . . .
H37 H 0.827346 0.227828 0.286215 0.048(10) Uiso 1 1 calc R . . . .
C38 C 0.8747(2) 0.3544(2) 0.2661(2) 0.0444(7) Uani 1 1 d . . . . .
H38 H 0.847231 0.386819 0.210716 0.053 Uiso 1 1 calc R U . . .
C39 C 0.89052(16) 0.10979(17) 0.44083(16) 0.0249(5) Uani 1 1 d . . . . .
C40 C 0.88198(16) 0.06647(16) 0.53436(16) 0.0243(5) Uani 1 1 d . . . . .
H40 H 0.884200 0.102080 0.567773 0.029 Uiso 1 1 calc R U . . .
C41 C 0.87026(16) -0.02838(17) 0.57903(16) 0.0244(5) Uani 1 1 d . . . . .
C42 C 0.86638(16) -0.07981(16) 0.52914(16) 0.0241(5) Uani 1 1 d . . . . .
H42 H 0.857569 -0.144366 0.559324 0.029 Uiso 1 1 calc R U . . .
C43 C 0.87512(16) -0.03870(17) 0.43658(16) 0.0244(5) Uani 1 1 d . . . . .
C44 C 0.88770(16) 0.05670(16) 0.39271(16) 0.0246(5) Uani 1 1 d . . . . .
H44 H 0.894408 0.085539 0.329229 0.030 Uiso 1 1 calc R U . . .
C45 C 0.86158(17) -0.07408(16) 0.67837(16) 0.0251(5) Uani 1 1 d . . . . .
C46 C 0.81479(18) -0.03293(18) 0.72779(17) 0.0298(5) Uani 1 1 d . . . . .
H46 H 0.789732 0.026290 0.697723 0.036 Uiso 1 1 calc R U . . .
C47 C 0.8047(2) -0.07776(19) 0.82012(18) 0.0331(6) Uani 1 1 d . . . . .
H47 H 0.771155 -0.049726 0.852643 0.040 Uiso 1 1 calc R U . . .
C48 C 0.8428(2) -0.16299(18) 0.86572(16) 0.0313(5) Uani 1 1 d . . . . .
C49 C 0.8307(2) -0.21270(19) 0.96604(18) 0.0364(6) Uani 1 1 d . . . . .
C50 C 0.8912(2) -0.20390(18) 0.81701(18) 0.0325(6) Uani 1 1 d . . . . .
H50 H 0.918608 -0.261845 0.847519 0.039 Uiso 1 1 calc R U . . .
C51 C 0.89925(18) -0.16052(17) 0.72480(17) 0.0292(5) Uani 1 1 d . . . . .
H51 H 0.930845 -0.189780 0.692362 0.035 Uiso 1 1 calc R U . . .
C52 C 0.87075(17) -0.09381(17) 0.38393(16) 0.0263(5) Uani 1 1 d . . . . .
C53 C 0.80898(18) -0.16741(19) 0.40960(19) 0.0329(6) Uani 1 1 d . . . . .
H53 H 0.770044 -0.183533 0.462216 0.039 Uiso 1 1 calc R U . . .
C54 C 0.8041(2) -0.2170(2) 0.3589(2) 0.0402(6) Uani 1 1 d . . . . .
H54 H 0.761221 -0.266537 0.376765 0.048 Uiso 1 1 calc R U . . .
C55 C 0.8608(2) -0.1956(2) 0.2824(2) 0.0403(7) Uani 1 1 d . . . . .
C56 C 0.8567(3) -0.2486(2) 0.2252(2) 0.0474(8) Uani 1 1 d . . . . .
C57 C 0.9232(2) -0.1232(2) 0.2566(2) 0.0421(7) Uani 1 1 d . . . . .
H57 H 0.962857 -0.108409 0.204652 0.050 Uiso 1 1 calc R U . . .
C58 C 0.9280(2) -0.0722(2) 0.30651(18) 0.0344(6) Uani 1 1 d . . . . .
H58 H 0.970424 -0.022287 0.287959 0.041 Uiso 1 1 calc R U . . .
O8A O 0.9962(9) 0.5448(4) 0.2782(8) 0.079(3) Uani 0.75(3) 1 d D U P A 2
C32A C 0.9430(6) 0.5046(4) 0.2497(4) 0.0502(12) Uani 0.75(3) 1 d D U P A 2
N4 N 0.8732(5) 0.3241(4) 0.8473(4) 0.1256(19) Uani 1 1 d D U . . .
H4A H 0.910372 0.368251 0.805419 0.151 Uiso 1 1 calc R U . . .
H4B H 0.815731 0.347515 0.842670 0.151 Uiso 1 1 calc R U . . .
C61 C 0.8702(6) 0.2450(5) 0.8214(6) 0.142(3) Uani 1 1 d D U . . .
H61A H 0.912115 0.197370 0.857217 0.214 Uiso 1 1 calc R U . . .
H61B H 0.888851 0.266431 0.757772 0.214 Uiso 1 1 calc R U . . .
H61C H 0.807521 0.219606 0.832261 0.214 Uiso 1 1 calc R U . . .
C60 C 0.9044(7) 0.3095(9) 0.9377(6) 0.180(4) Uani 1 1 d D U . . .
H60A H 0.858686 0.271947 0.984289 0.271 Uiso 1 1 calc R U . . .
H60B H 0.911436 0.368990 0.940064 0.271 Uiso 1 1 calc R U . . .
H60C H 0.963445 0.278211 0.947636 0.271 Uiso 1 1 calc R U . . .

loop_
_atom_site_aniso_label
_atom_site_aniso_U_11
_atom_site_aniso_U_22
_atom_site_aniso_U_33
_atom_site_aniso_U_23
_atom_site_aniso_U_13
_atom_site_aniso_U_12
Zn1 0.0634(3) 0.0258(2) 0.0254(2) -0.01256(16) 0.00078(17) -0.01039(17)
Zn2 0.0603(3) 0.02055(19) 0.01820(19) -0.00632(14) 0.00210(15) -0.00672(16)
O1 0.0692(14) 0.0321(10) 0.0309(10) -0.0186(8) 0.0042(9) -0.0051(9)
O2 0.0642(14) 0.0386(11) 0.0478(13) -0.0246(10) -0.0026(11) -0.0090(10)
O3 0.0547(12) 0.0230(9) 0.0329(10) -0.0093(8) -0.0028(9) -0.0055(8)
O4 0.0800(17) 0.0326(11) 0.0539(14) -0.0175(10) -0.0186(12) -0.0109(11)
O5 0.127(3) 0.089(2) 0.0294(13) -0.0215(14) 0.0078(15) 0.027(2)
O6 0.108(2) 0.0276(11) 0.0242(10) -0.0056(8) -0.0099(11) -0.0134(12)
O7 0.0975(18) 0.0210(9) 0.0314(10) -0.0030(8) -0.0115(10) 0.0020(10)
O8 0.155(17) 0.032(4) 0.054(6) -0.016(5) -0.034(9) -0.005(7)
O9 0.0732(15) 0.0348(11) 0.0247(9) -0.0124(8) 0.0097(9) -0.0084(10)
O10 0.0595(13) 0.0293(10) 0.0197(8) -0.0044(7) -0.0001(8) -0.0064(9)
O11 0.0808(18) 0.0529(15) 0.0593(15) -0.0363(13) -0.0088(13) -0.0126(13)
O12 0.0953(19) 0.0390(12) 0.0351(11) -0.0224(10) -0.0028(12) -0.0011(12)
N1 0.0630(17) 0.0535(16) 0.0511(16) -0.0421(14) 0.0129(13) -0.0203(13)
N2 0.0628(16) 0.0293(12) 0.0296(11) -0.0169(10) 0.0098(11) -0.0156(11)
N3 0.0587(16) 0.0596(17) 0.0497(15) -0.0445(14) 0.0133(13) -0.0197(14)
C1 0.0629(19) 0.0323(14) 0.0317(14) -0.0213(12) 0.0116(13) -0.0186(13)
C2 0.069(2) 0.0456(18) 0.0533(19) -0.0356(16) 0.0151(16) -0.0168(16)
C3 0.079(3) 0.106(4) 0.111(4) -0.100(3) 0.027(3) -0.034(3)
C4 0.074(3) 0.109(4) 0.109(4) -0.099(3) 0.015(2) -0.030(3)
C5 0.0549(17) 0.0287(13) 0.0310(14) -0.0128(11) -0.0072(12) 0.0033(12)
C6 0.0421(14) 0.0268(13) 0.0291(13) -0.0124(11) -0.0043(11) 0.0018(11)
C7 0.0501(16) 0.0334(14) 0.0297(13) -0.0146(11) 0.0071(12) -0.0036(12)
C8 0.0423(15) 0.0312(13) 0.0325(13) -0.0156(11) 0.0042(11) -0.0049(11)
C9 0.0345(13) 0.0246(12) 0.0250(12) -0.0089(10) -0.0038(10) 0.0070(10)
C10 0.0423(14) 0.0276(13) 0.0303(13) -0.0104(11) 0.0064(11) -0.0005(11)
C11 0.0436(15) 0.0283(13) 0.0385(15) -0.0143(12) 0.0040(12) -0.0039(11)
C12 0.0296(12) 0.0249(12) 0.0252(12) -0.0104(10) -0.0029(9) 0.0068(9)
C13 0.0289(12) 0.0263(12) 0.0234(11) -0.0086(10) -0.0045(9) 0.0053(9)
C14 0.0267(11) 0.0245(12) 0.0251(12) -0.0079(10) -0.0055(9) 0.0069(9)
C15 0.0276(11) 0.0282(12) 0.0284(12) -0.0142(10) -0.0038(9) 0.0071(9)
C16 0.0292(12) 0.0283(12) 0.0240(12) -0.0093(10) -0.0035(9) 0.0097(9)
C17 0.0311(12) 0.0238(11) 0.0269(12) -0.0089(10) -0.0024(9) 0.0074(9)
C18 0.0276(11) 0.0244(12) 0.0267(12) -0.0103(10) -0.0016(9) 0.0051(9)
C19 0.0422(14) 0.0236(12) 0.0347(14) -0.0122(11) -0.0131(11) 0.0036(10)
C20 0.0472(15) 0.0245(13) 0.0345(14) -0.0105(11) -0.0130(12) 0.0014(11)
C21 0.0409(14) 0.0256(13) 0.0340(14) -0.0144(11) -0.0050(11) 0.0007(10)
C22 0.0481(16) 0.0297(14) 0.0385(15) -0.0164(12) -0.0028(12) -0.0047(12)
C23 0.0355(13) 0.0323(13) 0.0319(13) -0.0183(11) -0.0011(10) -0.0015(10)
C24 0.0317(12) 0.0303(13) 0.0236(11) -0.0116(10) -0.0024(9) 0.0023(10)
C25 0.0325(12) 0.0285(12) 0.0236(12) -0.0102(10) -0.0024(9) 0.0051(10)
C26 0.0408(14) 0.0358(14) 0.0296(13) -0.0140(11) -0.0069(11) 0.0109(11)
C27 0.0464(16) 0.0454(16) 0.0286(14) -0.0190(12) 0.0000(11) 0.0066(13)
C28 0.0507(16) 0.0363(15) 0.0234(13) -0.0093(11) 0.0006(11) -0.0042(12)
C29 0.076(2) 0.0455(18) 0.0250(14) -0.0124(13) 0.0046(14) -0.0122(16)
C30 0.0561(17) 0.0278(13) 0.0263(13) -0.0066(11) -0.0035(12) 0.0055(12)
C31 0.0461(15) 0.0304(13) 0.0268(13) -0.0089(11) -0.0001(11) 0.0082(11)
C32 0.086(8) 0.023(2) 0.033(2) -0.006(2) -0.010(4) -0.001(3)
C33 0.070(2) 0.0216(12) 0.0351(15) -0.0038(11) -0.0115(14) -0.0016(12)
C34 0.067(2) 0.0243(13) 0.0382(15) -0.0098(12) -0.0179(14) -0.0011(13)
C35 0.0502(16) 0.0237(12) 0.0272(12) -0.0090(10) -0.0088(11) 0.0023(11)
C36 0.0361(13) 0.0205(11) 0.0237(11) -0.0065(9) -0.0024(10) 0.0029(9)
C37 0.0484(16) 0.0266(13) 0.0317(14) -0.0070(11) -0.0126(12) -0.0022(11)
C38 0.065(2) 0.0258(14) 0.0311(14) 0.0000(11) -0.0157(13) 0.0000(13)
C39 0.0265(11) 0.0229(11) 0.0226(11) -0.0070(9) -0.0034(9) 0.0019(9)
C40 0.0287(11) 0.0202(11) 0.0223(11) -0.0074(9) -0.0022(9) 0.0025(9)
C41 0.0257(11) 0.0239(11) 0.0219(11) -0.0079(9) -0.0021(8) 0.0019(9)
C42 0.0251(11) 0.0199(11) 0.0249(11) -0.0073(9) -0.0013(9) 0.0012(8)
C43 0.0235(11) 0.0256(12) 0.0255(11) -0.0117(10) -0.0046(9) 0.0015(9)
C44 0.0283(11) 0.0224(11) 0.0204(11) -0.0063(9) -0.0028(9) 0.0003(9)
C45 0.0293(11) 0.0220(11) 0.0211(11) -0.0062(9) -0.0017(9) -0.0024(9)
C46 0.0374(13) 0.0258(12) 0.0255(12) -0.0103(10) -0.0023(10) 0.0011(10)
C47 0.0440(14) 0.0302(13) 0.0251(12) -0.0120(10) 0.0019(10) -0.0020(11)
C48 0.0442(14) 0.0273(12) 0.0191(12) -0.0067(10) 0.0007(10) -0.0076(11)
C49 0.0576(17) 0.0267(13) 0.0215(12) -0.0068(10) 0.0001(11) -0.0111(12)
C50 0.0458(15) 0.0218(12) 0.0245(12) -0.0046(10) -0.0020(10) 0.0013(10)
C51 0.0372(13) 0.0237(12) 0.0256(12) -0.0096(10) -0.0010(10) 0.0021(10)
C52 0.0311(12) 0.0252(12) 0.0229(11) -0.0099(10) -0.0074(9) 0.0018(9)
C53 0.0318(13) 0.0305(13) 0.0374(14) -0.0153(11) -0.0023(10) -0.0005(10)
C54 0.0434(15) 0.0305(14) 0.0487(17) -0.0178(13) -0.0091(13) -0.0073(12)
C55 0.0554(18) 0.0360(15) 0.0362(15) -0.0207(13) -0.0109(13) 0.0018(13)
C56 0.066(2) 0.0321(15) 0.0464(18) -0.0174(14) -0.0179(16) 0.0021(14)
C57 0.0639(19) 0.0395(16) 0.0292(14) -0.0211(12) 0.0013(13) -0.0058(14)
C58 0.0452(15) 0.0343(14) 0.0269(12) -0.0161(11) -0.0001(11) -0.0074(11)
O8A 0.118(6) 0.0253(17) 0.076(4) -0.002(2) -0.042(4) -0.014(2)
C32A 0.080(3) 0.0226(15) 0.038(2) -0.0025(14) -0.0096(19) -0.0037(17)
N4 0.121(4) 0.102(4) 0.139(4) -0.034(3) -0.032(3) 0.001(3)
C61 0.123(6) 0.102(5) 0.197(8) -0.054(5) -0.042(6) 0.021(4)
C60 0.141(7) 0.251(11) 0.150(6) -0.083(7) -0.026(5) 0.007(8)

loop_
_atom_type_symbol
_atom_type_description
_atom_type_scat_dispersion_real
_atom_type_scat_dispersion_imag
_atom_type_scat_source
C C 0.0181 0.0091 'International Tables Vol C Tables 4.2.6.8 and 6.1.1.4'
H H 0.0000 0.0000 'International Tables Vol C Tables 4.2.6.8 and 6.1.1.4'
N N 0.0311 0.0180 'International Tables Vol C Tables 4.2.6.8 and 6.1.1.4'
O O 0.0492 0.0322 'International Tables Vol C Tables 4.2.6.8 and 6.1.1.4'
Zn Zn -1.5491 0.6778 'International Tables Vol C Tables 4.2.6.8 and 6.1.1.4'

loop_
_geom_angle_atom_site_label_1
_geom_angle_atom_site_label_2
_geom_angle_atom_site_label_3
_geom_angle
_geom_angle_site_symmetry_1
_geom_angle_site_symmetry_3
_geom_angle_publ_flag
O1 Zn1 O3 130.52(9) . 1_545 ?
O1 Zn1 O6 120.47(9) . 1_554 ?
O1 Zn1 N1 101.07(10) . . ?
O3 Zn1 N1 100.57(10) 1_545 . ?
O6 Zn1 O3 101.37(9) 1_554 1_545 ?
O6 Zn1 N1 94.61(12) 1_554 . ?
O7 Zn2 O10 103.79(10) . 1_564 ?
O7 Zn2 O11 109.97(10) . 1_565 ?
O7 Zn2 O12 112.12(10) . 1_565 ?
O7 Zn2 N2 91.74(11) . . ?
O10 Zn2 O11 144.30(10) 1_564 1_565 ?
O10 Zn2 O12 96.85(9) 1_564 1_565 ?
O10 Zn2 N2 92.27(9) 1_564 . ?
O11 Zn2 O12 59.99(10) 1_565 1_565 ?
O11 Zn2 N2 97.90(10) 1_565 . ?
N2 Zn2 O12 151.37(11) . 1_565 ?
C5 O1 Zn1 109.46(19) . . ?
C22 O3 Zn1 107.99(17) . 1_565 ?
C29 O6 Zn1 118.7(2) . 1_556 ?
C32 O7 Zn2 121.3(7) . . ?
C32A O7 Zn2 128.7(3) . . ?
C49 O10 Zn2 106.12(18) . 1_546 ?
C56 O11 Zn2 90.7(2) . 1_545 ?
C56 O12 Zn2 88.3(2) . 1_545 ?
C1 N1 Zn1 127.6(2) . . ?
C4 N1 Zn1 115.1(3) . . ?
C4 N1 C1 116.7(3) . . ?
C1 N2 Zn2 127.32(18) . . ?
C2 N2 Zn2 113.7(2) . . ?
C2 N2 C1 118.1(3) . . ?
H3A N3 H3B 120.0 . . ?
C1 N3 H3A 120.0 . . ?
C1 N3 H3B 120.0 . . ?
N2 C1 N1 123.1(3) . . ?
N3 C1 N1 118.1(3) . . ?
N3 C1 N2 118.8(3) . . ?
N2 C2 H2 119.1 . . ?
N2 C2 C3 121.9(4) . . ?
C3 C2 H2 119.1 . . ?
C2 C3 H3 121.9 . . ?
C4 C3 C2 116.3(3) . . ?
C4 C3 H3 121.9 . . ?
N1 C4 C3 123.7(4) . . ?
N1 C4 H4 118.2 . . ?
C3 C4 H4 118.2 . . ?
O1 C5 C6 116.0(3) . . ?
O2 C5 O1 123.0(3) . . ?
O2 C5 C6 121.1(3) . . ?
C7 C6 C5 120.1(3) . . ?
C11 C6 C5 120.6(3) . . ?
C11 C6 C7 119.3(3) . . ?
C6 C7 H7 119.9 . . ?
C8 C7 C6 120.1(3) . . ?
C8 C7 H7 119.9 . . ?
C7 C8 H8 119.3 . . ?
C7 C8 C9 121.4(3) . . ?
C9 C8 H8 119.3 . . ?
C8 C9 C12 121.1(2) . . ?
C10 C9 C8 117.8(2) . . ?
C10 C9 C12 121.1(2) . . ?
C9 C10 H10 119.6 . . ?
C11 C10 C9 120.9(3) . . ?
C11 C10 H10 119.6 . . ?
C6 C11 C10 120.5(3) . . ?
C6 C11 H11 119.7 . . ?
C10 C11 H11 119.7 . . ?
C13 C12 C9 120.4(2) . . ?
C17 C12 C9 120.9(2) . . ?
C17 C12 C13 118.7(2) . . ?
C12 C13 H13 119.5 . . ?
C14 C13 C12 121.1(2) . . ?
C14 C13 H13 119.5 . . ?
C13 C14 C15 119.2(2) . . ?
C13 C14 C18 120.0(2) . . ?
C15 C14 C18 120.8(2) . . ?
C14 C15 H15 119.7 . . ?
C14 C15 C16 120.6(2) . . ?
C16 C15 H15 119.7 . . ?
C15 C16 C25 121.0(2) . . ?
C17 C16 C15 118.9(2) . . ?
C17 C16 C25 120.1(2) . . ?
C12 C17 H17 119.2 . . ?
C16 C17 C12 121.5(2) . . ?
C16 C17 H17 119.2 . . ?
C19 C18 C14 120.0(2) . . ?
C24 C18 C14 121.4(2) . . ?
C24 C18 C19 118.7(2) . . ?
C18 C19 H19 119.7 . . ?
C20 C19 C18 120.6(2) . . ?
C20 C19 H19 119.7 . . ?
C19 C20 H20 119.8 . . ?
C19 C20 C21 120.5(3) . . ?
C21 C20 H20 119.8 . . ?
C20 C21 C22 120.9(2) . . ?
C20 C21 C23 118.8(2) . . ?
C23 C21 C22 120.3(2) . . ?
O3 C22 C21 116.4(2) . . ?
O4 C22 O3 123.2(3) . . ?
O4 C22 C21 120.4(3) . . ?
C21 C23 H23 119.8 . . ?
C24 C23 C21 120.5(2) . . ?
C24 C23 H23 119.8 . . ?
C18 C24 H24 119.5 . . ?
C23 C24 C18 120.9(2) . . ?
C23 C24 H24 119.5 . . ?
C26 C25 C16 121.3(2) . . ?
C31 C25 C16 120.1(2) . . ?
C31 C25 C26 118.5(2) . . ?
C25 C26 H26 119.9 . . ?
C27 C26 C25 120.3(3) . . ?
C27 C26 H26 119.9 . . ?
C26 C27 H27 119.7 . . ?
C26 C27 C28 120.7(3) . . ?
C28 C27 H27 119.7 . . ?
C27 C28 C29 120.3(3) . . ?
C30 C28 C27 119.0(3) . . ?
C30 C28 C29 120.7(3) . . ?
O5 C29 O6 124.3(3) . . ?
O5 C29 C28 119.5(3) . . ?
O6 C29 C28 116.2(3) . . ?
C28 C30 H30 119.7 . . ?
C31 C30 C28 120.6(3) . . ?
C31 C30 H30 119.7 . . ?
C25 C31 H31 119.5 . . ?
C30 C31 C25 120.9(3) . . ?
C30 C31 H31 119.5 . . ?
O7 C32 C33 115.1(10) . . ?
O8 C32 O7 126.1(13) . . ?
O8 C32 C33 118.6(12) . . ?
C34 C33 C32 119.9(6) . . ?
C34 C33 C32A 119.3(3) . . ?
C38 C33 C32 119.0(6) . . ?
C38 C33 C34 119.9(3) . . ?
C38 C33 C32A 120.8(3) . . ?
C33 C34 H34 120.1 . . ?
C35 C34 C33 119.8(3) . . ?
C35 C34 H34 120.1 . . ?
C34 C35 H35 119.4 . . ?
C34 C35 C36 121.1(2) . . ?
C36 C35 H35 119.4 . . ?
C35 C36 C39 121.2(2) . . ?
C37 C36 C35 118.1(2) . . ?
C37 C36 C39 120.7(2) . . ?
C36 C37 H37 119.7 . . ?
C38 C37 C36 120.5(3) . . ?
C38 C37 H37 119.7 . . ?
C33 C38 C37 120.6(3) . . ?
C33 C38 H38 119.7 . . ?
C37 C38 H38 119.7 . . ?
C40 C39 C36 120.7(2) . . ?
C44 C39 C36 120.3(2) . . ?
C44 C39 C40 119.0(2) . . ?
C39 C40 H40 119.6 . . ?
C41 C40 C39 120.7(2) . . ?
C41 C40 H40 119.6 . . ?
C40 C41 C42 119.1(2) . . ?
C40 C41 C45 120.5(2) . . ?
C42 C41 C45 120.4(2) . . ?
C41 C42 H42 119.3 . . ?
C43 C42 C41 121.4(2) . . ?
C43 C42 H42 119.3 . . ?
C42 C43 C44 118.8(2) . . ?
C42 C43 C52 121.1(2) . . ?
C44 C43 C52 120.1(2) . . ?
C39 C44 C43 121.0(2) . . ?
C39 C44 H44 119.5 . . ?
C43 C44 H44 119.5 . . ?
C46 C45 C41 121.3(2) . . ?
C46 C45 C51 118.3(2) . . ?
C51 C45 C41 120.4(2) . . ?
C45 C46 H46 119.7 . . ?
C47 C46 C45 120.5(2) . . ?
C47 C46 H46 119.7 . . ?
C46 C47 H47 119.6 . . ?
C46 C47 C48 120.8(3) . . ?
C48 C47 H47 119.6 . . ?
C47 C48 C49 121.0(3) . . ?
C47 C48 C50 119.0(2) . . ?
C50 C48 C49 120.0(2) . . ?
O9 C49 O10 123.1(2) . . ?
O9 C49 C48 120.2(3) . . ?
O10 C49 C48 116.7(3) . . ?
C48 C50 H50 119.8 . . ?
C51 C50 C48 120.3(2) . . ?
C51 C50 H50 119.8 . . ?
C45 C51 H51 119.5 . . ?
C50 C51 C45 121.0(2) . . ?
C50 C51 H51 119.5 . . ?
C53 C52 C43 120.9(2) . . ?
C53 C52 C58 118.5(2) . . ?
C58 C52 C43 120.6(2) . . ?
C52 C53 H53 119.8 . . ?
C54 C53 C52 120.4(3) . . ?
C54 C53 H53 119.8 . . ?
C53 C54 H54 119.5 . . ?
C53 C54 C55 120.9(3) . . ?
C55 C54 H54 119.5 . . ?
C54 C55 C56 122.1(3) . . ?
C54 C55 C57 119.3(3) . . ?
C57 C55 C56 118.6(3) . . ?
O11 C56 Zn2 58.99(18) . 1_545 ?
O11 C56 C55 118.5(3) . . ?
O12 C56 Zn2 61.99(18) . 1_545 ?
O12 C56 O11 120.9(3) . . ?
O12 C56 C55 120.6(3) . . ?
C55 C56 Zn2 177.1(3) . 1_545 ?
C55 C57 H57 119.9 . . ?
C55 C57 C58 120.3(3) . . ?
C58 C57 H57 119.9 . . ?
C52 C58 H58 119.7 . . ?
C57 C58 C52 120.6(3) . . ?
C57 C58 H58 119.7 . . ?
O7 C32A C33 114.3(4) . . ?
O8A C32A O7 125.6(5) . . ?
O8A C32A C33 120.0(5) . . ?
H4A N4 H4B 106.9 . . ?
C61 N4 H4A 107.3 . . ?
C61 N4 H4B 107.3 . . ?
C60 N4 H4A 107.3 . . ?
C60 N4 H4B 107.3 . . ?
C60 N4 C61 120.2(7) . . ?
N4 C61 H61A 109.5 . . ?
N4 C61 H61B 109.5 . . ?
N4 C61 H61C 109.5 . . ?
H61A C61 H61B 109.5 . . ?
H61A C61 H61C 109.5 . . ?
H61B C61 H61C 109.5 . . ?
N4 C60 H60A 109.5 . . ?
N4 C60 H60B 109.5 . . ?
N4 C60 H60C 109.5 . . ?
H60A C60 H60B 109.5 . . ?
H60A C60 H60C 109.5 . . ?
H60B C60 H60C 109.5 . . ?

loop_
_geom_bond_atom_site_label_1
_geom_bond_atom_site_label_2
_geom_bond_distance
_geom_bond_site_symmetry_2
_geom_bond_publ_flag
Zn1 O1 1.946(2) . ?
Zn1 O3 1.9650(19) 1_545 ?
Zn1 O6 1.951(2) 1_554 ?
Zn1 N1 2.095(3) . ?
Zn2 O7 1.968(2) . ?
Zn2 O10 1.9893(19) 1_564 ?
Zn2 O11 2.124(3) 1_565 ?
Zn2 O12 2.188(2) 1_565 ?
Zn2 N2 2.130(3) . ?
O1 C5 1.274(4) . ?
O2 C5 1.237(4) . ?
O3 C22 1.281(4) . ?
O4 C22 1.242(4) . ?
O5 C29 1.222(5) . ?
O6 C29 1.254(5) . ?
O7 C32 1.260(13) . ?
O7 C32A 1.266(6) . ?
O8 C32 1.242(14) . ?
O9 C49 1.242(4) . ?
O10 C49 1.273(4) . ?
O11 C56 1.250(4) . ?
O12 C56 1.228(5) . ?
N1 C1 1.362(4) . ?
N1 C4 1.342(4) . ?
N2 C1 1.357(4) . ?
N2 C2 1.328(4) . ?
N3 H3A 0.8800 . ?
N3 H3B 0.8800 . ?
N3 C1 1.327(4) . ?
C2 H2 0.9500 . ?
C2 C3 1.403(6) . ?
C3 H3 0.9500 . ?
C3 C4 1.360(7) . ?
C4 H4 0.9500 . ?
C5 C6 1.502(4) . ?
C6 C7 1.399(4) . ?
C6 C11 1.386(4) . ?
C7 H7 0.9500 . ?
C7 C8 1.376(4) . ?
C8 H8 0.9500 . ?
C8 C9 1.405(4) . ?
C9 C10 1.400(4) . ?
C9 C12 1.476(4) . ?
C10 H10 0.9500 . ?
C10 C11 1.386(4) . ?
C11 H11 0.9500 . ?
C12 C13 1.405(4) . ?
C12 C17 1.390(4) . ?
C13 H13 0.9500 . ?
C13 C14 1.386(4) . ?
C14 C15 1.398(4) . ?
C14 C18 1.492(3) . ?
C15 H15 0.9500 . ?
C15 C16 1.405(4) . ?
C16 C17 1.387(4) . ?
C16 C25 1.481(3) . ?
C17 H17 0.9500 . ?
C18 C19 1.396(4) . ?
C18 C24 1.391(4) . ?
C19 H19 0.9500 . ?
C19 C20 1.387(4) . ?
C20 H20 0.9500 . ?
C20 C21 1.393(4) . ?
C21 C22 1.500(4) . ?
C21 C23 1.396(4) . ?
C23 H23 0.9500 . ?
C23 C24 1.381(4) . ?
C24 H24 0.9500 . ?
C25 C26 1.403(4) . ?
C25 C31 1.393(4) . ?
C26 H26 0.9500 . ?
C26 C27 1.387(4) . ?
C27 H27 0.9500 . ?
C27 C28 1.393(4) . ?
C28 C29 1.509(4) . ?
C28 C30 1.389(4) . ?
C30 H30 0.9500 . ?
C30 C31 1.382(4) . ?
C31 H31 0.9500 . ?
C32 C33 1.522(13) . ?
C33 C34 1.398(4) . ?
C33 C38 1.374(5) . ?
C33 C32A 1.527(6) . ?
C34 H34 0.9500 . ?
C34 C35 1.387(4) . ?
C35 H35 0.9500 . ?
C35 C36 1.404(4) . ?
C36 C37 1.401(4) . ?
C36 C39 1.482(3) . ?
C37 H37 0.9500 . ?
C37 C38 1.396(4) . ?
C38 H38 0.9500 . ?
C39 C40 1.399(3) . ?
C39 C44 1.393(3) . ?
C40 H40 0.9500 . ?
C40 C41 1.394(3) . ?
C41 C42 1.395(3) . ?
C41 C45 1.486(3) . ?
C42 H42 0.9500 . ?
C42 C43 1.384(3) . ?
C43 C44 1.403(3) . ?
C43 C52 1.484(3) . ?
C44 H44 0.9500 . ?
C45 C46 1.399(4) . ?
C45 C51 1.399(3) . ?
C46 H46 0.9500 . ?
C46 C47 1.384(4) . ?
C47 H47 0.9500 . ?
C47 C48 1.385(4) . ?
C48 C49 1.506(3) . ?
C48 C50 1.397(4) . ?
C50 H50 0.9500 . ?
C50 C51 1.380(4) . ?
C51 H51 0.9500 . ?
C52 C53 1.395(4) . ?
C52 C58 1.402(4) . ?
C53 H53 0.9500 . ?
C53 C54 1.384(4) . ?
C54 H54 0.9500 . ?
C54 C55 1.386(5) . ?
C55 C56 1.520(4) . ?
C55 C57 1.387(4) . ?
C57 H57 0.9500 . ?
C57 C58 1.391(4) . ?
C58 H58 0.9500 . ?
O8A C32A 1.243(6) . ?
N4 H4A 0.9100 . ?
N4 H4B 0.9100 . ?
N4 C61 1.506(5) . ?
N4 C60 1.506(5) . ?
C61 H61A 0.9800 . ?
C61 H61B 0.9800 . ?
C61 H61C 0.9800 . ?
C60 H60A 0.9800 . ?
C60 H60B 0.9800 . ?
C60 H60C 0.9800 . ?

loop_
_geom_torsion_atom_site_label_1
_geom_torsion_atom_site_label_2
_geom_torsion_atom_site_label_3
_geom_torsion_atom_site_label_4
_geom_torsion
_geom_torsion_site_symmetry_1
_geom_torsion_site_symmetry_2
_geom_torsion_site_symmetry_3
_geom_torsion_site_symmetry_4
_geom_torsion_publ_flag
Zn1 O1 C5 O2 -5.0(4) . . . . ?
Zn1 O1 C5 C6 174.04(19) . . . . ?
Zn1 O3 C22 O4 1.5(4) 1_565 . . . ?
Zn1 O3 C22 C21 -177.8(2) 1_565 . . . ?
Zn1 O6 C29 O5 -23.0(6) 1_556 . . . ?
Zn1 O6 C29 C28 155.7(2) 1_556 . . . ?
Zn1 N1 C1 N2 169.6(2) . . . . ?
Zn1 N1 C1 N3 -9.7(4) . . . . ?
Zn1 N1 C4 C3 -168.1(5) . . . . ?
Zn2 O7 C32 O8 -30.4(7) . . . . ?
Zn2 O7 C32 C33 155.7(9) . . . . ?
Zn2 O7 C32A C33 143.9(4) . . . . ?
Zn2 O7 C32A O8A -33.5(6) . . . . ?
Zn2 O10 C49 O9 3.7(3) 1_546 . . . ?
Zn2 O10 C49 C48 -176.32(19) 1_546 . . . ?
Zn2 O11 C56 O12 -2.4(3) 1_545 . . . ?
Zn2 O11 C56 C55 178.4(3) 1_545 . . . ?
Zn2 O12 C56 O11 2.3(3) 1_545 . . . ?
Zn2 O12 C56 C55 -178.5(3) 1_545 . . . ?
Zn2 N2 C1 N1 166.6(2) . . . . ?
Zn2 N2 C1 N3 -14.0(4) . . . . ?
Zn2 N2 C2 C3 -166.6(4) . . . . ?
O1 C5 C6 C7 12.8(4) . . . . ?
O1 C5 C6 C11 -166.6(3) . . . . ?
O2 C5 C6 C7 -168.2(3) . . . . ?
O2 C5 C6 C11 12.5(4) . . . . ?
O7 C32 C33 C34 171.1(10) . . . . ?
O7 C32 C33 C38 -21.3(19) . . . . ?
O8 C32 C33 C34 -3.3(9) . . . . ?
O8 C32 C33 C38 164.3(15) . . . . ?
N2 C2 C3 C4 -1.4(7) . . . . ?
C1 N1 C4 C3 4.3(8) . . . . ?
C1 N2 C2 C3 3.8(5) . . . . ?
C2 N2 C1 N1 -2.3(5) . . . . ?
C2 N2 C1 N3 177.0(3) . . . . ?
C2 C3 C4 N1 -2.9(9) . . . . ?
C4 N1 C1 N2 -1.6(5) . . . . ?
C4 N1 C1 N3 179.0(4) . . . . ?
C5 C6 C7 C8 -179.5(3) . . . . ?
C5 C6 C11 C10 178.7(3) . . . . ?
C6 C7 C8 C9 0.8(5) . . . . ?
C7 C6 C11 C10 -0.6(4) . . . . ?
C7 C8 C9 C10 -0.6(4) . . . . ?
C7 C8 C9 C12 179.7(3) . . . . ?
C8 C9 C10 C11 -0.2(4) . . . . ?
C8 C9 C12 C13 39.2(4) . . . . ?
C8 C9 C12 C17 -140.8(3) . . . . ?
C9 C10 C11 C6 0.9(4) . . . . ?
C9 C12 C13 C14 178.4(2) . . . . ?
C9 C12 C17 C16 179.4(2) . . . . ?
C10 C9 C12 C13 -140.5(3) . . . . ?
C10 C9 C12 C17 39.5(4) . . . . ?
C11 C6 C7 C8 -0.2(4) . . . . ?
C12 C9 C10 C11 179.4(2) . . . . ?
C12 C13 C14 C15 2.7(4) . . . . ?
C12 C13 C14 C18 -177.2(2) . . . . ?
C13 C12 C17 C16 -0.6(4) . . . . ?
C13 C14 C15 C16 -1.7(4) . . . . ?
C13 C14 C18 C19 30.7(4) . . . . ?
C13 C14 C18 C24 -148.3(2) . . . . ?
C14 C15 C16 C17 -0.4(4) . . . . ?
C14 C15 C16 C25 179.3(2) . . . . ?
C14 C18 C19 C20 -177.7(3) . . . . ?
C14 C18 C24 C23 177.3(2) . . . . ?
C15 C14 C18 C19 -149.1(3) . . . . ?
C15 C14 C18 C24 31.8(4) . . . . ?
C15 C16 C17 C12 1.5(4) . . . . ?
C15 C16 C25 C26 36.8(4) . . . . ?
C15 C16 C25 C31 -143.3(3) . . . . ?
C16 C25 C26 C27 178.6(3) . . . . ?
C16 C25 C31 C30 -179.6(3) . . . . ?
C17 C12 C13 C14 -1.6(4) . . . . ?
C17 C16 C25 C26 -143.5(3) . . . . ?
C17 C16 C25 C31 36.4(4) . . . . ?
C18 C14 C15 C16 178.2(2) . . . . ?
C18 C19 C20 C21 0.4(5) . . . . ?
C19 C18 C24 C23 -1.8(4) . . . . ?
C19 C20 C21 C22 177.6(3) . . . . ?
C19 C20 C21 C23 -1.8(5) . . . . ?
C20 C21 C22 O3 7.6(4) . . . . ?
C20 C21 C22 O4 -171.7(3) . . . . ?
C20 C21 C23 C24 1.4(4) . . . . ?
C21 C23 C24 C18 0.4(4) . . . . ?
C22 C21 C23 C24 -178.0(3) . . . . ?
C23 C21 C22 O3 -173.0(3) . . . . ?
C23 C21 C22 O4 7.7(5) . . . . ?
C24 C18 C19 C20 1.4(4) . . . . ?
C25 C16 C17 C12 -178.2(2) . . . . ?
C25 C26 C27 C28 2.3(5) . . . . ?
C26 C25 C31 C30 0.2(4) . . . . ?
C26 C27 C28 C29 174.7(3) . . . . ?
C26 C27 C28 C30 -2.2(5) . . . . ?
C27 C28 C29 O5 2.2(6) . . . . ?
C27 C28 C29 O6 -176.6(3) . . . . ?
C27 C28 C30 C31 1.2(5) . . . . ?
C28 C30 C31 C25 -0.2(5) . . . . ?
C29 C28 C30 C31 -175.7(3) . . . . ?
C30 C28 C29 O5 179.0(4) . . . . ?
C30 C28 C29 O6 0.2(5) . . . . ?
C31 C25 C26 C27 -1.3(4) . . . . ?
C32 C33 C34 C35 167.5(10) . . . . ?
C32 C33 C38 C37 -168.2(9) . . . . ?
C33 C34 C35 C36 0.6(5) . . . . ?
C34 C33 C38 C37 -0.6(6) . . . . ?
C34 C33 C32A O7 -173.2(5) . . . . ?
C34 C33 C32A O8A 4.3(6) . . . . ?
C34 C35 C36 C37 -0.7(4) . . . . ?
C34 C35 C36 C39 178.4(3) . . . . ?
C35 C36 C37 C38 0.2(5) . . . . ?
C35 C36 C39 C40 36.1(4) . . . . ?
C35 C36 C39 C44 -144.2(3) . . . . ?
C36 C37 C38 C33 0.5(5) . . . . ?
C36 C39 C40 C41 179.4(2) . . . . ?
C36 C39 C44 C43 -178.8(2) . . . . ?
C37 C36 C39 C40 -144.8(3) . . . . ?
C37 C36 C39 C44 35.0(4) . . . . ?
C38 C33 C34 C35 0.1(6) . . . . ?
C38 C33 C32A O7 8.8(9) . . . . ?
C38 C33 C32A O8A -173.6(7) . . . . ?
C39 C36 C37 C38 -179.0(3) . . . . ?
C39 C40 C41 C42 -0.5(4) . . . . ?
C39 C40 C41 C45 179.8(2) . . . . ?
C40 C39 C44 C43 1.0(4) . . . . ?
C40 C41 C42 C43 0.8(4) . . . . ?
C40 C41 C45 C46 36.6(3) . . . . ?
C40 C41 C45 C51 -144.3(2) . . . . ?
C41 C42 C43 C44 -0.3(3) . . . . ?
C41 C42 C43 C52 -179.9(2) . . . . ?
C41 C45 C46 C47 177.8(2) . . . . ?
C41 C45 C51 C50 -179.6(2) . . . . ?
C42 C41 C45 C46 -143.1(2) . . . . ?
C42 C41 C45 C51 36.0(3) . . . . ?
C42 C43 C44 C39 -0.6(3) . . . . ?
C42 C43 C52 C53 38.9(3) . . . . ?
C42 C43 C52 C58 -141.9(3) . . . . ?
C43 C52 C53 C54 178.6(2) . . . . ?
C43 C52 C58 C57 -179.3(3) . . . . ?
C44 C39 C40 C41 -0.4(4) . . . . ?
C44 C43 C52 C53 -140.7(3) . . . . ?
C44 C43 C52 C58 38.5(3) . . . . ?
C45 C41 C42 C43 -179.4(2) . . . . ?
C45 C46 C47 C48 1.9(4) . . . . ?
C46 C45 C51 C50 -0.5(4) . . . . ?
C46 C47 C48 C49 -179.0(3) . . . . ?
C46 C47 C48 C50 -0.7(4) . . . . ?
C47 C48 C49 O9 12.1(4) . . . . ?
C47 C48 C49 O10 -167.9(3) . . . . ?
C47 C48 C50 C51 -1.1(4) . . . . ?
C48 C50 C51 C45 1.7(4) . . . . ?
C49 C48 C50 C51 177.2(3) . . . . ?
C50 C48 C49 O9 -166.2(3) . . . . ?
C50 C48 C49 O10 13.8(4) . . . . ?
C51 C45 C46 C47 -1.3(4) . . . . ?
C52 C43 C44 C39 179.0(2) . . . . ?
C52 C53 C54 C55 0.7(4) . . . . ?
C53 C52 C58 C57 -0.1(4) . . . . ?
C53 C54 C55 C56 -179.7(3) . . . . ?
C53 C54 C55 C57 -0.1(5) . . . . ?
C54 C55 C56 O11 11.1(5) . . . . ?
C54 C55 C56 O12 -168.1(3) . . . . ?
C54 C55 C57 C58 -0.7(5) . . . . ?
C55 C57 C58 C52 0.7(5) . . . . ?
C56 C55 C57 C58 179.0(3) . . . . ?
C57 C55 C56 O11 -168.6(3) . . . . ?
C57 C55 C56 O12 12.2(5) . . . . ?
C58 C52 C53 C54 -0.7(4) . . . . ?
C32A C33 C34 C35 -177.9(5) . . . . ?
C32A C33 C38 C37 177.3(5) . . . . ?

loop_
_smtbx_masks_void_nr
_smtbx_masks_void_average_x
_smtbx_masks_void_average_y
_smtbx_masks_void_average_z
_smtbx_masks_void_volume
_smtbx_masks_void_count_electrons
_smtbx_masks_void_content
1 -0.127 0.214 -0.582 1306.8 285.6 '2 C2H8N2,2 CH3OH,4 DMF,2 H2O'
